data_1557804
loop_
_publ_author_name
'Cobos, Katherine'
'Rodr\'iguez, Rafael'
'Domarco, Olaya'
'Fern\'andez, Berta'
'Qui\~no\'a, Emilio'
'Riguera, Ricardo'
'Freire, F\'elix'

_publ_section_title
;
 Polymeric Helical Structures \`a la Carte by Rational Design of Monomers
;
_journal_issue 8
_journal_name_full Macromolecules
_journal_page_first 3182
_journal_page_last 3193
_journal_paper_doi 10.1021/acs.macromol.0c00085
_journal_volume 53
_journal_year 2020
_chemical_absolute_configuration syn
_chemical_formula_moiety 'C16 H13 N O2'
_chemical_formula_sum 'C16 H13 N O2'
_chemical_formula_weight 251.27
_chemical_name_common R-o-MA
_space_group_crystal_system monoclinic
_space_group_IT_number 5
_space_group_name_Hall 'C 2y'
_space_group_name_H-M_alt 'C 1 2 1'
_atom_sites_solution_hydrogens mixed
_atom_sites_solution_primary dual
_atom_sites_solution_secondary difmap
_audit_conform_dict_location ftp://ftp.iucr.org/pub/cif_core.dic
_audit_conform_dict_name cif_core.dic
_audit_conform_dict_version 2.4.3
_audit_creation_date 2016-05-04T18:21:14-00:00
_audit_creation_method 'WinGX routine CIF_UPDATE'
_cell_angle_alpha 90
_cell_angle_beta 99.117(8)
_cell_angle_gamma 90
_cell_formula_units_Z 4
_cell_length_a 19.191(2)
_cell_length_b 9.5150(11)
_cell_length_c 7.2721(10)
_cell_measurement_reflns_used 1872
_cell_measurement_temperature 100(2)
_cell_measurement_theta_max 21.93
_cell_measurement_theta_min 2.4
_cell_measurement_wavelength 0.71073
_cell_volume 1311.1(3)
_computing_cell_refinement 'SAINT V8.37A integration software'
_computing_data_collection 'Bruker APEX2 software'
_computing_data_reduction 'SORTAV (Blessing, 1995)'
_computing_molecular_graphics 'ORTEP-3 for Windows (Farrugia, 2012)'
_computing_publication_material 'WinGX publication routines (Farrugia, 2012)'
_computing_structure_refinement 'SHELXL-2014/7 (Sheldrick, 2014)'
_computing_structure_solution 'SHELXT-2014 (Sheldrick, 2014)'
_diffrn_ambient_temperature 100(2)
_diffrn_detector 'APEX-II CCD'
_diffrn_measured_fraction_theta_full 1
_diffrn_measured_fraction_theta_max 0.997
_diffrn_measurement_device '\k-geometry diffractometer'
_diffrn_measurement_device_type 'Bruker APEX-II'
_diffrn_measurement_method '\f or \w oscillation scans'
_diffrn_orient_matrix_UB_11 0.035243
_diffrn_orient_matrix_UB_12 -0.078219
_diffrn_orient_matrix_UB_13 0.013265
_diffrn_orient_matrix_UB_21 0.011692
_diffrn_orient_matrix_UB_22 0.019444
_diffrn_orient_matrix_UB_23 0.136548
_diffrn_orient_matrix_UB_31 -0.037501
_diffrn_orient_matrix_UB_32 -0.067447
_diffrn_orient_matrix_UB_33 0.023982
_diffrn_radiation_monochromator graphite
_diffrn_radiation_probe x-ray
_diffrn_radiation_type MoK\a
_diffrn_radiation_wavelength 0.71073
_diffrn_reflns_av_R_equivalents 0.0589
_diffrn_reflns_av_unetI/netI 0.0924
_diffrn_reflns_Laue_measured_fraction_full 1
_diffrn_reflns_Laue_measured_fraction_max 0.997
_diffrn_reflns_limit_h_max 26
_diffrn_reflns_limit_h_min -27
_diffrn_reflns_limit_k_max 13
_diffrn_reflns_limit_k_min -13
_diffrn_reflns_limit_l_max 10
_diffrn_reflns_limit_l_min -10
_diffrn_reflns_number 13501
_diffrn_reflns_point_group_measured_fraction_full 1
_diffrn_reflns_point_group_measured_fraction_max 0.982
_diffrn_reflns_reduction_process
;
        Scaled and merged with Sortav
        R.H. Blessing, (1987) Cryst. Rev. 1, 3-58
        R.H. Blessing, (1989) J. Appl. Cryst. 22, 396-397
;
_diffrn_reflns_theta_full 25.242
_diffrn_reflns_theta_max 30.615
_diffrn_reflns_theta_min 2.15
_diffrn_source 'sealed x-ray tube'
_diffrn_standards_number 0
_exptl_absorpt_coefficient_mu 0.084
_exptl_absorpt_correction_T_max 0.96
_exptl_absorpt_correction_T_min 0.876
_exptl_absorpt_correction_type multi-scan
_exptl_absorpt_process_details
;
SADABS-2014/5 - Bruker AXS area detector scaling and absorption correction
;
_exptl_crystal_colour colourless
_exptl_crystal_density_diffrn 1.273
_exptl_crystal_density_method 'not measured'
_exptl_crystal_description needle
_exptl_crystal_F_000 528
_exptl_crystal_size_max 0.32
_exptl_crystal_size_mid 0.12
_exptl_crystal_size_min 0.09
_refine_diff_density_max 0.196
_refine_diff_density_min -0.229
_refine_diff_density_rms 0.053
_refine_ls_abs_structure_details
;
 Flack x determined using 845 quotients [(I+)-(I-)]/[(I+)+(I-)]
 (Parsons, Flack and Wagner, Acta Cryst. B69 (2013) 249-259).
;
_refine_ls_abs_structure_Flack 0.7(10)
_refine_ls_extinction_method none
_refine_ls_goodness_of_fit_ref 0.963
_refine_ls_hydrogen_treatment mixed
_refine_ls_matrix_type full
_refine_ls_number_constraints 0
_refine_ls_number_parameters 178
_refine_ls_number_reflns 3979
_refine_ls_number_restraints 1
_refine_ls_restrained_S_all 0.963
_refine_ls_R_factor_all 0.0904
_refine_ls_R_factor_gt 0.0511
_refine_ls_shift/su_max 0
_refine_ls_shift/su_mean 0
_refine_ls_structure_factor_coef Fsqd
_refine_ls_weighting_details 'w=1/[\s^2^(Fo^2^)+(0.0419P)^2^] where P=(Fo^2^+2Fc^2^)/3'
_refine_ls_weighting_scheme calc
_refine_ls_wR_factor_gt 0.0882
_refine_ls_wR_factor_ref 0.1038
_reflns_Friedel_coverage 0.868
_reflns_Friedel_fraction_full 1
_reflns_Friedel_fraction_max 0.965
_reflns_number_gt 2673
_reflns_number_total 3979
_reflns_threshold_expression 'I > 2\s(I)'
_cod_data_source_file ma0c00085_si_005.cif
_cod_data_source_block shelx
_cod_depositor_comments
;Adding full bibliography for 1557803--1557808.cif.

 Adding full bibliography for 1557803--1557808.cif.
;
_cod_original_sg_symbol_H-M 'C 2'
_cod_database_code 1557804
_shelx_estimated_absorpt_t_min 0.973
_shelx_estimated_absorpt_t_max 0.992

loop_
_space_group_symop_operation_xyz
'x, y, z'
'-x, y, -z'
'x+1/2, y+1/2, z'
'-x+1/2, y+1/2, -z'

loop_
_atom_site_label
_atom_site_type_symbol
_atom_site_fract_x
_atom_site_fract_y
_atom_site_fract_z
_atom_site_U_iso_or_equiv
_atom_site_adp_type
_atom_site_occupancy
_atom_site_site_symmetry_order
_atom_site_calc_flag
_atom_site_refinement_flags_posn
_atom_site_refinement_flags_adp
_atom_site_refinement_flags_occupancy
_atom_site_disorder_assembly
_atom_site_disorder_group
O1 O 0.28347(9) 0.56918(19) -0.0202(2) 0.0221(4) Uani 1 1 d . . . . .
H1A H 0.2463(14) 0.620(2) -0.044(4) 0.033 Uiso 1 1 calc R U . . .
C1 C 0.26605(13) 0.4373(3) 0.0515(4) 0.0186(5) Uani 1 1 d . . . . .
H1 H 0.2347 0.3844 -0.0479 0.022 Uiso 1 1 calc R U . . .
C2 C 0.33426(13) 0.3549(3) 0.1088(3) 0.0183(5) Uani 1 1 d . . . . .
O3 O 0.33405(9) 0.22575(17) 0.1244(2) 0.0215(4) Uani 1 1 d . . . . .
N4 N 0.39164(10) 0.4372(2) 0.1481(3) 0.0189(5) Uani 1 1 d . . . . .
H4 H 0.3846(15) 0.522(3) 0.123(4) 0.026(8) Uiso 1 1 d . . . . .
C5 C 0.46277(13) 0.4014(3) 0.2116(4) 0.0191(6) Uani 1 1 d . . . . .
C6 C 0.48724(14) 0.2645(3) 0.2307(4) 0.0274(7) Uani 1 1 d . . . . .
H6 H 0.4553 0.1882 0.2041 0.033 Uiso 1 1 calc R U . . .
C7 C 0.55869(15) 0.2389(3) 0.2891(4) 0.0341(7) Uani 1 1 d . . . . .
H7 H 0.5754 0.1448 0.3011 0.041 Uiso 1 1 calc R U . . .
C8 C 0.60575(15) 0.3491(3) 0.3299(4) 0.0298(7) Uani 1 1 d . . . . .
H8 H 0.6544 0.3307 0.3699 0.036 Uiso 1 1 calc R U . . .
C9 C 0.58171(14) 0.4853(3) 0.3123(4) 0.0249(6) Uani 1 1 d . . . . .
H9 H 0.614 0.5608 0.3407 0.03 Uiso 1 1 calc R U . . .
C10 C 0.51041(14) 0.5138(3) 0.2531(3) 0.0196(6) Uani 1 1 d . . . . .
C11 C 0.48470(14) 0.6562(3) 0.2337(4) 0.0239(6) Uani 1 1 d . . . . .
C12 C 0.46194(15) 0.7718(3) 0.2127(5) 0.0368(8) Uani 1 1 d . . . . .
H12 H 0.4437 0.8645 0.1959 0.044 Uiso 1 1 calc R U . . .
C13 C 0.22937(12) 0.4521(3) 0.2211(3) 0.0175(5) Uani 1 1 d . . . . .
C14 C 0.25280(13) 0.5545(3) 0.3546(4) 0.0208(6) Uani 1 1 d . . . . .
H14 H 0.2897 0.6166 0.3348 0.025 Uiso 1 1 calc R U . . .
C15 C 0.22311(13) 0.5663(3) 0.5142(4) 0.0233(6) Uani 1 1 d . . . . .
H15 H 0.2395 0.6362 0.6039 0.028 Uiso 1 1 calc R U . . .
C16 C 0.16911(13) 0.4758(3) 0.5439(4) 0.0227(6) Uani 1 1 d . . . . .
H16 H 0.1488 0.4835 0.6544 0.027 Uiso 1 1 calc R U . . .
C17 C 0.14509(13) 0.3750(3) 0.4130(4) 0.0220(6) Uani 1 1 d . . . . .
H17 H 0.1081 0.3134 0.4331 0.026 Uiso 1 1 calc R U . . .
C18 C 0.17501(13) 0.3633(3) 0.2512(4) 0.0196(6) Uani 1 1 d . . . . .
H18 H 0.1581 0.294 0.161 0.023 Uiso 1 1 calc R U . . .

loop_
_atom_site_aniso_label
_atom_site_aniso_U_11
_atom_site_aniso_U_22
_atom_site_aniso_U_33
_atom_site_aniso_U_23
_atom_site_aniso_U_13
_atom_site_aniso_U_12
O1 0.0207(9) 0.0197(10) 0.0259(11) 0.0079(8) 0.0038(8) 0.0017(8)
C1 0.0189(13) 0.0165(13) 0.0200(14) 0.0020(11) 0.0015(10) -0.0016(10)
C2 0.0190(13) 0.0199(14) 0.0162(13) 0.0009(11) 0.0036(10) -0.0014(10)
O3 0.0226(10) 0.0153(9) 0.0261(11) 0.0000(8) 0.0025(8) -0.0003(8)
N4 0.0171(11) 0.0144(12) 0.0242(13) 0.0023(10) 0.0001(9) -0.0004(9)
C5 0.0165(12) 0.0210(14) 0.0196(14) 0.0014(11) 0.0024(10) -0.0001(10)
C6 0.0227(14) 0.0186(15) 0.0394(18) 0.0054(13) 0.0000(13) -0.0011(11)
C7 0.0280(16) 0.0250(16) 0.047(2) 0.0066(14) 0.0001(14) 0.0019(13)
C8 0.0201(14) 0.0342(17) 0.0337(18) 0.0037(14) 0.0001(13) 0.0038(12)
C9 0.0192(14) 0.0303(16) 0.0252(16) -0.0025(12) 0.0035(11) -0.0019(11)
C10 0.0189(14) 0.0227(13) 0.0172(14) -0.0009(11) 0.0027(11) -0.0001(11)
C11 0.0174(13) 0.0267(15) 0.0279(16) -0.0063(12) 0.0045(12) -0.0045(11)
C12 0.0301(16) 0.0243(16) 0.056(2) -0.0040(15) 0.0066(15) 0.0007(13)
C13 0.0152(11) 0.0162(12) 0.0202(14) 0.0034(11) -0.0002(10) 0.0039(10)
C14 0.0189(13) 0.0179(13) 0.0244(15) 0.0004(11) -0.0002(11) -0.0037(11)
C15 0.0216(13) 0.0238(14) 0.0229(14) -0.0032(12) -0.0011(11) -0.0003(12)
C16 0.0232(14) 0.0230(14) 0.0224(15) 0.0000(11) 0.0050(11) 0.0039(11)
C17 0.0186(13) 0.0193(13) 0.0283(16) 0.0002(11) 0.0042(11) -0.0017(11)
C18 0.0169(12) 0.0157(13) 0.0249(15) -0.0015(11) -0.0004(10) 0.0002(10)

loop_
_atom_type_symbol
_atom_type_description
_atom_type_scat_dispersion_real
_atom_type_scat_dispersion_imag
_atom_type_scat_source
C C 0.0033 0.0016 'International Tables Vol C Tables 4.2.6.8 and 6.1.1.4'
H H 0 0 'International Tables Vol C Tables 4.2.6.8 and 6.1.1.4'
N N 0.0061 0.0033 'International Tables Vol C Tables 4.2.6.8 and 6.1.1.4'
O O 0.0106 0.006 'International Tables Vol C Tables 4.2.6.8 and 6.1.1.4'

loop_
_geom_angle_atom_site_label_1
_geom_angle_atom_site_label_2
_geom_angle_atom_site_label_3
_geom_angle
_geom_angle_site_symmetry_1
_geom_angle_site_symmetry_3
_geom_angle_publ_flag
C1 O1 H1A 109.5 . . ?
O1 C1 C13 112.5(2) . . ?
O1 C1 C2 108.2(2) . . ?
C13 C1 C2 108.3(2) . . ?
O1 C1 H1 109.3 . . ?
C13 C1 H1 109.3 . . ?
C2 C1 H1 109.3 . . ?
O3 C2 N4 125.1(2) . . ?
O3 C2 C1 121.5(2) . . ?
N4 C2 C1 113.4(2) . . ?
C2 N4 C5 130.2(2) . . ?
C2 N4 H4 115(2) . . ?
C5 N4 H4 115(2) . . ?
C6 C5 C10 119.7(2) . . ?
C6 C5 N4 123.7(2) . . ?
C10 C5 N4 116.6(2) . . ?
C5 C6 C7 119.8(2) . . ?
C5 C6 H6 120.1 . . ?
C7 C6 H6 120.1 . . ?
C8 C7 C6 120.7(3) . . ?
C8 C7 H7 119.6 . . ?
C6 C7 H7 119.6 . . ?
C9 C8 C7 119.7(3) . . ?
C9 C8 H8 120.1 . . ?
C7 C8 H8 120.1 . . ?
C8 C9 C10 120.7(2) . . ?
C8 C9 H9 119.7 . . ?
C10 C9 H9 119.7 . . ?
C9 C10 C5 119.4(2) . . ?
C9 C10 C11 121.1(2) . . ?
C5 C10 C11 119.5(2) . . ?
C12 C11 C10 177.8(3) . . ?
C11 C12 H12 180 . . ?
C18 C13 C14 118.8(2) . . ?
C18 C13 C1 121.9(2) . . ?
C14 C13 C1 119.2(2) . . ?
C15 C14 C13 120.8(2) . . ?
C15 C14 H14 119.6 . . ?
C13 C14 H14 119.6 . . ?
C14 C15 C16 119.9(3) . . ?
C14 C15 H15 120 . . ?
C16 C15 H15 120 . . ?
C17 C16 C15 120.0(3) . . ?
C17 C16 H16 120 . . ?
C15 C16 H16 120 . . ?
C16 C17 C18 120.1(2) . . ?
C16 C17 H17 120 . . ?
C18 C17 H17 120 . . ?
C13 C18 C17 120.4(2) . . ?
C13 C18 H18 119.8 . . ?
C17 C18 H18 119.8 . . ?

loop_
_geom_bond_atom_site_label_1
_geom_bond_atom_site_label_2
_geom_bond_distance
_geom_bond_site_symmetry_2
_geom_bond_publ_flag
O1 C1 1.419(3) . ?
O1 H1A 0.86(3) . ?
C1 C13 1.521(3) . ?
C1 C2 1.526(4) . ?
C1 H1 1 . ?
C2 O3 1.234(3) . ?
C2 N4 1.345(3) . ?
N4 C5 1.412(3) . ?
N4 H4 0.84(3) . ?
C5 C6 1.384(4) . ?
C5 C10 1.408(3) . ?
C6 C7 1.391(4) . ?
C6 H6 0.95 . ?
C7 C8 1.385(4) . ?
C7 H7 0.95 . ?
C8 C9 1.375(4) . ?
C8 H8 0.95 . ?
C9 C10 1.394(4) . ?
C9 H9 0.95 . ?
C10 C11 1.441(4) . ?
C11 C12 1.184(4) . ?
C12 H12 0.95 . ?
C13 C18 1.387(3) . ?
C13 C14 1.398(3) . ?
C14 C15 1.376(3) . ?
C14 H14 0.95 . ?
C15 C16 1.390(4) . ?
C15 H15 0.95 . ?
C16 C17 1.379(4) . ?
C16 H16 0.95 . ?
C17 C18 1.393(4) . ?
C17 H17 0.95 . ?
C18 H18 0.95 . ?

loop_
_geom_hbond_atom_site_label_D
_geom_hbond_atom_site_label_H
_geom_hbond_atom_site_label_A
_geom_hbond_distance_DH
_geom_hbond_distance_HA
_geom_hbond_distance_DA
_geom_hbond_angle_DHA
_geom_hbond_site_symmetry_A
O1 H1A O3 0.86 1.86 2.709(2) 173.2 4
N4 H4 O1 0.84(3) 2.10(3) 2.565(3) 115(2) .

loop_
_geom_torsion_atom_site_label_1
_geom_torsion_atom_site_label_2
_geom_torsion_atom_site_label_3
_geom_torsion_atom_site_label_4
_geom_torsion
_geom_torsion_site_symmetry_1
_geom_torsion_site_symmetry_2
_geom_torsion_site_symmetry_3
_geom_torsion_site_symmetry_4
_geom_torsion_publ_flag
O1 C1 C2 O3 -158.8(2) . . . . ?
C13 C1 C2 O3 79.0(3) . . . . ?
O1 C1 C2 N4 24.4(3) . . . . ?
C13 C1 C2 N4 -97.8(2) . . . . ?
O3 C2 N4 C5 0.8(4) . . . . ?
C1 C2 N4 C5 177.4(2) . . . . ?
C2 N4 C5 C6 5.7(4) . . . . ?
C2 N4 C5 C10 -175.6(2) . . . . ?
C10 C5 C6 C7 -0.6(4) . . . . ?
N4 C5 C6 C7 178.1(2) . . . . ?
C5 C6 C7 C8 0.5(5) . . . . ?
C6 C7 C8 C9 -0.1(4) . . . . ?
C7 C8 C9 C10 -0.2(4) . . . . ?
C8 C9 C10 C5 0.1(4) . . . . ?
C8 C9 C10 C11 -179.8(3) . . . . ?
C6 C5 C10 C9 0.3(4) . . . . ?
N4 C5 C10 C9 -178.5(2) . . . . ?
C6 C5 C10 C11 -179.8(3) . . . . ?
N4 C5 C10 C11 1.5(3) . . . . ?
O1 C1 C13 C18 142.4(2) . . . . ?
C2 C1 C13 C18 -98.0(3) . . . . ?
O1 C1 C13 C14 -40.1(3) . . . . ?
C2 C1 C13 C14 79.5(3) . . . . ?
C18 C13 C14 C15 0.7(4) . . . . ?
C1 C13 C14 C15 -176.8(2) . . . . ?
C13 C14 C15 C16 -0.1(4) . . . . ?
C14 C15 C16 C17 -0.4(4) . . . . ?
C15 C16 C17 C18 0.2(4) . . . . ?
C14 C13 C18 C17 -0.9(3) . . . . ?
C1 C13 C18 C17 176.6(2) . . . . ?
C16 C17 C18 C13 0.4(4) . . . . ?
